data_7061910
loop_
_publ_author_name
'Ghosh, Priyanka'
'Panda, Subhra Jyoti'
'Purohit, Chandra Shekhar'

_publ_section_title
;
 A new short synthesis route for favipiravir and its analogue: Their
 tautomerization behaviour
;
_journal_issue 39
_journal_name_full 'New Journal of Chemistry'
_journal_page_first 18824
_journal_page_last 18831
_journal_paper_doi 10.1039/D2NJ02996K
_journal_volume 46
_journal_year 2022
_chemical_formula_moiety 'C5 H4 Br N3 O2'
_chemical_formula_sum 'C5 H4 Br N3 O2'
_chemical_formula_weight 218.02
_space_group_crystal_system monoclinic
_space_group_IT_number 4
_space_group_name_Hall 'P 2yb'
_space_group_name_H-M_alt 'P 1 21 1'
_atom_sites_solution_hydrogens geom
_audit_creation_date 2022-02-28
_audit_creation_method
;
Olex2 1.3
(compiled 2020.11.12 svn.r5f609507 for OlexSys, GUI svn.r6408)
;
_audit_update_record
;
2022-02-28 deposited with the CCDC.	2022-09-21 downloaded from the CCDC.
;
_cell_angle_alpha 90
_cell_angle_beta 93.394(4)
_cell_angle_gamma 90
_cell_formula_units_Z 2
_cell_length_a 4.26356(16)
_cell_length_b 5.3334(2)
_cell_length_c 15.8471(6)
_cell_measurement_reflns_used 3253
_cell_measurement_temperature 157(30)
_cell_measurement_theta_max 74.4320
_cell_measurement_theta_min 5.5830
_cell_volume 359.72(2)
_computing_cell_refinement 'CrysAlisPro 1.171.40.84a (Rigaku OD, 2020)'
_computing_data_collection 'CrysAlisPro 1.171.40.84a (Rigaku OD, 2020)'
_computing_data_reduction 'CrysAlisPro 1.171.40.84a (Rigaku OD, 2020)'
_computing_molecular_graphics 'Olex2 1.3 (Dolomanov et al., 2009)'
_computing_publication_material 'Olex2 1.3 (Dolomanov et al., 2009)'
_computing_structure_refinement 'SHELXL 2018/3 (Sheldrick, 2015)'
_computing_structure_solution 'olex2.solve (Bourhis et al., 2015)'
_diffrn_ambient_environment N~2~
_diffrn_ambient_temperature 157(30)
_diffrn_detector 'Hybrid Pixel Array Detector'
_diffrn_detector_area_resol_mean 5.8140
_diffrn_detector_type 'Pilatus 200K'
_diffrn_measured_fraction_theta_full 0.9986
_diffrn_measured_fraction_theta_max 0.9687
_diffrn_measurement_details
;
List of Runs (angles in degrees, time in seconds):

  # Type    Start    End  Width  t~exp~   \w     \q     \k     \f   Frames
#--------------------------------------------------------------------------
  1  \w    -65.00  28.00   0.50    0.30    --  -38.50  82.00 -18.00  186
  2  \w    -17.00  76.00   0.50    0.30    --   49.31 -82.00-140.00  186
  3  \w     37.00 129.00   0.50    1.11    --  102.63 -82.00-140.00  184
  4  \w    103.00 169.00   0.50    1.11    --  102.63  82.00 -18.00  132
  5  \w    -44.00  31.00   0.50    0.30    --  -38.50  19.00-120.00  150
  6  \w    -50.00  24.00   0.50    0.30    --  -38.50  57.00 120.00  148
  7  \w     38.00 112.00   0.50    0.30    --   49.31  57.00 -30.00  148
  8  \w     38.00 112.00   0.50    0.30    --   49.31  57.00  30.00  148
  9  \w     90.00 165.00   0.50    1.11    --  102.63  61.00 -30.00  150
 10  \w     90.00 165.00   0.50    1.11    --  102.63  61.00 -60.00  150
 11  \w     95.00 171.00   0.50    1.11    --  102.63  15.00-150.00  152
 12  \w     38.00 112.00   0.50    1.11    --  102.63-125.00  30.00  148
 13  \w     99.00 171.00   0.50    1.11    --  102.63  30.00 -60.00  144
 14  \w     40.00 116.00   0.50    1.11    --  102.63 -61.00  90.00  152
 15  \w     99.00 171.00   0.50    1.11    --  102.63  30.00  60.00  144
 16  \w     98.00 167.00   0.50    1.11    --  102.63  45.00  30.00  138
 17  \w     98.00 167.00   0.50    1.11    --  102.63  45.00 120.00  138
 18  \w     90.00 165.00   0.50    1.11    --  102.63  61.00   0.00  150
 19  \w     38.00 112.00   0.50    1.11    --  102.63-125.00  60.00  148
 20  \w     35.00 106.00   0.50    1.11    --  102.63 -30.00   0.00  142
 21  \w     38.00 112.00   0.50    1.11    --  102.63-125.00-180.00  148
 22  \w     38.00 107.00   0.50    1.11    --  102.63 -45.00 120.00  138
 23  \w     98.00 167.00   0.50    1.11    --  102.63  45.00   0.00  138
 24  \w     98.00 167.00   0.50    1.11    --  102.63  47.00   1.01  138
 25  \w     95.00 171.00   0.50    1.11    --  102.63  15.00 -60.00  152
 26  \w     38.00 107.00   0.50    1.11    --  102.63 -45.00   0.00  138
 27  \w   -102.00 -19.00   0.50    0.30    --  -38.50 -72.00-118.00  166
 28  \w     38.00 112.00   0.50    0.30    --   49.31  57.00 -90.00  148
 29  \w     38.00 112.00   0.50    0.30    --   49.31  57.00-180.00  148
 30  \w     38.00 112.00   0.50    0.30    --   49.31  57.00  60.00  148
 31  \w     38.00 112.00   0.50    0.30    --   49.31  57.00 120.00  148
 32  \w     38.00 112.00   0.50    0.30    --   49.31  57.00-150.00  148
;
_diffrn_measurement_device 'four-circle diffractometer'
_diffrn_measurement_device_type 'SuperNova, Dual, Cu at home/near, Pilatus 200K'
_diffrn_measurement_method '\w scans'
_diffrn_orient_matrix_type 'CrysAlisPro convention (1999,Acta A55,543-557)'
_diffrn_orient_matrix_UB_11 0.2523452000
_diffrn_orient_matrix_UB_12 -0.1988902000
_diffrn_orient_matrix_UB_13 -0.0156040000
_diffrn_orient_matrix_UB_21 0.1801767000
_diffrn_orient_matrix_UB_22 0.0753954000
_diffrn_orient_matrix_UB_23 0.0832668000
_diffrn_orient_matrix_UB_31 -0.1870168000
_diffrn_orient_matrix_UB_32 -0.1954637000
_diffrn_orient_matrix_UB_33 0.0479464000
_diffrn_radiation_monochromator mirror
_diffrn_radiation_probe x-ray
_diffrn_radiation_type 'Cu K\a'
_diffrn_radiation_wavelength 1.54184
_diffrn_reflns_av_R_equivalents 0.0391
_diffrn_reflns_av_unetI/netI 0.0269
_diffrn_reflns_Laue_measured_fraction_full 0.997
_diffrn_reflns_Laue_measured_fraction_max 0.984
_diffrn_reflns_limit_h_max 4
_diffrn_reflns_limit_h_min -5
_diffrn_reflns_limit_k_max 6
_diffrn_reflns_limit_k_min -6
_diffrn_reflns_limit_l_max 19
_diffrn_reflns_limit_l_min -19
_diffrn_reflns_number 5212
_diffrn_reflns_point_group_measured_fraction_full 0.991
_diffrn_reflns_point_group_measured_fraction_max 0.969
_diffrn_reflns_theta_full 67.684
_diffrn_reflns_theta_max 75.106
_diffrn_reflns_theta_min 5.593
_diffrn_source 'micro-focus sealed X-ray tube'
_diffrn_source_type 'SuperNova (Cu) X-ray Source'
_exptl_absorpt_coefficient_mu 7.439
_exptl_absorpt_correction_T_max 1.00000
_exptl_absorpt_correction_T_min 0.38759
_exptl_absorpt_correction_type multi-scan
_exptl_absorpt_process_details
;
CrysAlisPro 1.171.40.84a (Rigaku Oxford Diffraction, 2020)
Empirical absorption correction using spherical harmonics,
implemented in SCALE3 ABSPACK scaling algorithm.
;
_exptl_crystal_colour 'clear light yellow'
_exptl_crystal_colour_lustre clear
_exptl_crystal_colour_modifier light
_exptl_crystal_colour_primary yellow
_exptl_crystal_density_diffrn 2.013
_exptl_crystal_description needle
_exptl_crystal_F_000 212
_exptl_crystal_preparation 'As per the reaction scheme'
_exptl_crystal_recrystallization_method 'Slow evaporation'
_exptl_crystal_size_max 0.3
_exptl_crystal_size_mid 0.16
_exptl_crystal_size_min 0.14
_refine_diff_density_max 0.438
_refine_diff_density_min -0.707
_refine_diff_density_rms 0.084
_refine_ls_abs_structure_details
;
 Classical Flack method preferred over Parsons because s.u. lower.
;
_refine_ls_abs_structure_Flack 0.05(8)
_refine_ls_extinction_method none
_refine_ls_goodness_of_fit_ref 1.168
_refine_ls_hydrogen_treatment constr
_refine_ls_matrix_type full
_refine_ls_number_parameters 101
_refine_ls_number_reflns 1447
_refine_ls_number_restraints 1
_refine_ls_restrained_S_all 1.168
_refine_ls_R_factor_all 0.0586
_refine_ls_R_factor_gt 0.0573
_refine_ls_shift/su_max 0.000
_refine_ls_shift/su_mean 0.000
_refine_ls_structure_factor_coef Fsqd
_refine_ls_weighting_details 'w=1/[\s^2^(Fo^2^)+(0.1150P)^2^+0.2464P] where P=(Fo^2^+2Fc^2^)/3'
_refine_ls_weighting_scheme calc
_refine_ls_wR_factor_gt 0.1671
_refine_ls_wR_factor_ref 0.1682
_reflns_Friedel_coverage 0.769
_reflns_Friedel_fraction_full 0.984
_reflns_Friedel_fraction_max 0.949
_reflns_number_gt 1390
_reflns_number_total 1447
_reflns_threshold_expression 'I > 2\s(I)'
_cod_data_source_file d2nj02996k2.cif
_cod_data_source_block 5
_cod_depositor_comments 'Adding full bibliography for 7061906--7061913.cif.'
_cod_database_code 7061910
_shelx_shelxl_version_number 2018/3
_chemical_oxdiff_formula 'C18 I2 N10 O6 '
_shelx_space_group_comment
;
The symmetry employed for this shelxl refinement is uniquely defined
by the following loop, which should always be used as a source of
symmetry information in preference to the above space-group names.
They are only intended as comments.
;
_shelx_estimated_absorpt_t_max 0.422
_shelx_estimated_absorpt_t_min 0.214
_diffrn_oxdiff_digest_frames
;
0188be171ad84768efa723952c0e3c353f000717079
;
_reflns_odcompleteness_completeness 99.86
_reflns_odcompleteness_iscentric 1
_reflns_odcompleteness_theta 66.97
_olex2_refinement_description
;
1. Fixed Uiso
 At 1.2 times of:
  All C(H) groups, All N(H,H) groups
 At 1.5 times of:
  All O(H) groups
2.a Aromatic/amide H refined with riding coordinates:
 C4(H4)
2.b X=CH2 refined with riding coordinates:
 N3(H3A,H3B)
2.c Idealised tetrahedral OH refined as rotating group:
 O1(H1)
;
_olex2_exptl_crystal_mounting_method 'Mounted on the loop'
_olex2_submission_special_instructions 'No special instructions were received'
_oxdiff_exptl_absorpt_empirical_details
;
Empirical correction (ABSPACK) includes:
- Absorption correction using spherical harmonics
- Frame scaling
;
_oxdiff_exptl_absorpt_empirical_full_max 1.849
_oxdiff_exptl_absorpt_empirical_full_min 0.529

loop_
_space_group_symop_operation_xyz
'x, y, z'
'-x, y+1/2, -z'

loop_
_atom_site_label
_atom_site_type_symbol
_atom_site_fract_x
_atom_site_fract_y
_atom_site_fract_z
_atom_site_U_iso_or_equiv
_atom_site_adp_type
_atom_site_occupancy
_atom_site_site_symmetry_order
_atom_site_calc_flag
_atom_site_refinement_flags_posn
_atom_site_refinement_flags_adp
_atom_site_refinement_flags_occupancy
_atom_site_disorder_assembly
_atom_site_disorder_group
Br1 Br 0.1205(2) 0.0423(3) 0.57600(5) 0.0635(4) Uani 1 1 d . . . . .
O1 O 0.621(2) 0.6891(16) 0.8530(6) 0.066(2) Uani 1 1 d . . . . .
H1 H 0.564029 0.636916 0.898359 0.098 Uiso 1 1 calc R U . . .
O2 O 0.3035(17) 0.4233(13) 0.9524(5) 0.0517(15) Uani 1 1 d . . . . .
N1 N 0.590(2) 0.5922(16) 0.7130(6) 0.058(2) Uani 1 1 d . . . . .
N2 N 0.1913(17) 0.1934(14) 0.7431(5) 0.0423(15) Uani 1 1 d . . . . .
N3 N 0.011(2) 0.0989(13) 0.9004(5) 0.050(2) Uani 1 1 d . . . . .
H3A H -0.053194 0.061803 0.949243 0.060 Uiso 1 1 calc R U . . .
H3B H -0.050552 0.011952 0.856801 0.060 Uiso 1 1 calc R U . . .
C1 C 0.5021(18) 0.542(2) 0.7903(5) 0.0460(16) Uani 1 1 d . . . . .
C2 C 0.3008(18) 0.3415(15) 0.8055(6) 0.0378(15) Uani 1 1 d . . . . .
C3 C 0.280(2) 0.2483(17) 0.6668(5) 0.0446(18) Uani 1 1 d . . . . .
C4 C 0.474(3) 0.447(2) 0.6514(7) 0.058(2) Uani 1 1 d . . . . .
H4 H 0.524623 0.479359 0.596139 0.070 Uiso 1 1 calc R U . . .
C5 C 0.204(2) 0.2892(17) 0.8922(6) 0.0411(16) Uani 1 1 d . . . . .

loop_
_atom_site_aniso_label
_atom_site_aniso_U_11
_atom_site_aniso_U_22
_atom_site_aniso_U_33
_atom_site_aniso_U_23
_atom_site_aniso_U_13
_atom_site_aniso_U_12
Br1 0.0864(7) 0.0723(7) 0.0312(6) -0.0087(5) -0.0005(4) 0.0086(6)
O1 0.080(5) 0.058(4) 0.060(5) -0.009(4) 0.014(4) -0.029(4)
O2 0.064(3) 0.055(3) 0.037(3) -0.013(3) 0.008(3) -0.012(3)
N1 0.067(4) 0.056(6) 0.055(5) 0.009(4) 0.022(4) -0.009(4)
N2 0.053(4) 0.046(4) 0.029(3) 0.000(3) 0.006(3) -0.001(3)
N3 0.069(4) 0.047(5) 0.036(4) 0.001(3) 0.010(3) -0.019(3)
C1 0.051(3) 0.041(3) 0.046(4) 0.000(5) 0.009(3) -0.012(5)
C2 0.044(4) 0.037(3) 0.033(4) -0.001(3) 0.007(3) -0.003(3)
C3 0.057(5) 0.047(4) 0.030(4) 0.001(3) 0.006(3) 0.010(3)
C4 0.073(6) 0.059(5) 0.046(6) 0.014(5) 0.023(5) 0.005(5)
C5 0.051(4) 0.042(4) 0.032(4) -0.003(3) 0.007(3) -0.003(3)

loop_
_atom_type_symbol
_atom_type_description
_atom_type_scat_dispersion_real
_atom_type_scat_dispersion_imag
_atom_type_scat_source
C C 0.0181 0.0091 'International Tables Vol C Tables 4.2.6.8 and 6.1.1.4'
H H 0.0000 0.0000 'International Tables Vol C Tables 4.2.6.8 and 6.1.1.4'
Br Br -0.6763 1.2805 'International Tables Vol C Tables 4.2.6.8 and 6.1.1.4'
N N 0.0311 0.0180 'International Tables Vol C Tables 4.2.6.8 and 6.1.1.4'
O O 0.0492 0.0322 'International Tables Vol C Tables 4.2.6.8 and 6.1.1.4'

loop_
_geom_angle_atom_site_label_1
_geom_angle_atom_site_label_2
_geom_angle_atom_site_label_3
_geom_angle
_geom_angle_site_symmetry_1
_geom_angle_site_symmetry_3
_geom_angle_publ_flag
C1 O1 H1 109.5 . . ?
C4 N1 C1 116.7(9) . . ?
C3 N2 C2 116.2(8) . . ?
H3A N3 H3B 120.0 . . ?
C5 N3 H3A 120.0 . . ?
C5 N3 H3B 120.0 . . ?
O1 C1 C2 121.8(8) . . ?
N1 C1 O1 116.8(9) . . ?
N1 C1 C2 121.4(9) . . ?
N2 C2 C1 121.2(8) . . ?
N2 C2 C5 118.2(7) . . ?
C1 C2 C5 120.6(8) . . ?
N2 C3 Br1 117.1(7) . . ?
N2 C3 C4 122.8(9) . . ?
C4 C3 Br1 120.1(7) . . ?
N1 C4 C3 121.6(9) . . ?
N1 C4 H4 119.2 . . ?
C3 C4 H4 119.2 . . ?
O2 C5 N3 123.6(8) . . ?
O2 C5 C2 120.0(8) . . ?
N3 C5 C2 116.4(8) . . ?

loop_
_geom_bond_atom_site_label_1
_geom_bond_atom_site_label_2
_geom_bond_distance
_geom_bond_site_symmetry_2
_geom_bond_publ_flag
Br1 C3 1.904(10) . ?
O1 H1 0.8200 . ?
O1 C1 1.341(13) . ?
O2 C5 1.245(11) . ?
N1 C1 1.330(12) . ?
N1 C4 1.321(16) . ?
N2 C2 1.329(11) . ?
N2 C3 1.321(11) . ?
N3 H3A 0.8600 . ?
N3 H3B 0.8600 . ?
N3 C5 1.318(11) . ?
C1 C2 1.401(12) . ?
C2 C5 1.484(12) . ?
C3 C4 1.374(15) . ?
C4 H4 0.9300 . ?

loop_
_geom_torsion_atom_site_label_1
_geom_torsion_atom_site_label_2
_geom_torsion_atom_site_label_3
_geom_torsion_atom_site_label_4
_geom_torsion
_geom_torsion_site_symmetry_1
_geom_torsion_site_symmetry_2
_geom_torsion_site_symmetry_3
_geom_torsion_site_symmetry_4
_geom_torsion_publ_flag
Br1 C3 C4 N1 -179.6(8) . . . . ?
O1 C1 C2 N2 -178.3(10) . . . . ?
O1 C1 C2 C5 1.7(15) . . . . ?
N1 C1 C2 N2 0.2(14) . . . . ?
N1 C1 C2 C5 -179.8(9) . . . . ?
N2 C2 C5 O2 179.7(8) . . . . ?
N2 C2 C5 N3 -0.9(13) . . . . ?
N2 C3 C4 N1 1.6(16) . . . . ?
C1 N1 C4 C3 -2.1(15) . . . . ?
C1 C2 C5 O2 -0.3(14) . . . . ?
C1 C2 C5 N3 179.1(9) . . . . ?
C2 N2 C3 Br1 -179.0(6) . . . . ?
C2 N2 C3 C4 -0.1(13) . . . . ?
C3 N2 C2 C1 -0.8(12) . . . . ?
C3 N2 C2 C5 179.2(8) . . . . ?
C4 N1 C1 O1 179.8(10) . . . . ?
C4 N1 C1 C2 1.2(15) . . . . ?
